data_4326944
loop_
_publ_author_name
'Christopher C. Underwood'
'Matthew Mann'
'Colin D. McMillen'
'Joseph W. Kolis'

_publ_contact_author_address
;
Department of Chemistry 
Clemson University 
Clemson, SC, 29634
USA
;
_publ_contact_author_email kjoseph@clemson.edu
_publ_contact_author_fax 864-656-6613
_publ_contact_author_name 'Joseph W. Kolis'
_publ_contact_author_phone 864-656-4739
_publ_section_title
;
 Hydrothermal Descriptive Chemistry and Single Crystal Structure
 Determination of Cesium and Rubidium Thorium Fluorides
;
_journal_name_full 'Inorganic Chemistry'
_journal_page_first 11825
_journal_page_last 11831
_journal_paper_doi 10.1021/ic2019555
_journal_volume 50
_journal_year 2011
_chemical_formula_moiety 'F9 Th2, Rb'
_chemical_formula_sum 'F9 Rb Th2'
_chemical_formula_weight 720.55
_space_group_IT_number 62
_symmetry_cell_setting orthorhombic
_symmetry_space_group_name_Hall '-P 2ac 2n'
_symmetry_space_group_name_H-M 'P n m a'
_atom_sites_solution_primary direct
_atom_sites_solution_secondary difmap
_audit_creation_method SHELXL-97
_cell_angle_alpha 90.00
_cell_angle_beta 90.00
_cell_angle_gamma 90.00
_cell_formula_units_Z 4
_cell_length_a 8.9101(18)
_cell_length_b 11.829(2)
_cell_length_c 7.1692(14)
_cell_measurement_reflns_used 6376
_cell_measurement_temperature 293(2)
_cell_measurement_theta_max 26.44
_cell_measurement_theta_min 3.32
_cell_volume 755.6(2)
_computing_cell_refinement 'CrystalClear (Rigaku/MSC, 2006)'
_computing_data_collection 'CrystalClear (Rigaku/MSC, 2006)'
_computing_data_reduction 'CrystalClear (Rigaku/MSC, 2006)'
_computing_molecular_graphics 'DIAMOND (Bradenburg, 1999)'
_computing_publication_material 'SHELXL-6.1 (Sheldrick, 2008)'
_computing_structure_refinement 'SHELXL-6.1 (Sheldrick, 2008)'
_computing_structure_solution 'SHELXS-6.1 (Sheldrick, 2008)'
_diffrn_ambient_temperature 293(2)
_diffrn_detector_area_resol_mean 14.6306
_diffrn_measured_fraction_theta_full 0.999
_diffrn_measured_fraction_theta_max 0.999
_diffrn_measurement_device_type 'Rigaku AFC8S'
_diffrn_measurement_method dtprofit.ref
_diffrn_radiation_monochromator graphite
_diffrn_radiation_source 'fine-focus sealed tube'
_diffrn_radiation_type MoK\a
_diffrn_radiation_wavelength 0.71073
_diffrn_reflns_av_R_equivalents 0.2077
_diffrn_reflns_av_sigmaI/netI 0.0909
_diffrn_reflns_limit_h_max 11
_diffrn_reflns_limit_h_min -11
_diffrn_reflns_limit_k_max 14
_diffrn_reflns_limit_k_min -14
_diffrn_reflns_limit_l_max 8
_diffrn_reflns_limit_l_min -8
_diffrn_reflns_number 6376
_diffrn_reflns_theta_full 26.44
_diffrn_reflns_theta_max 26.44
_diffrn_reflns_theta_min 3.32
_diffrn_standards_interval_count 0
_diffrn_standards_interval_time 0
_diffrn_standards_number 0
_exptl_absorpt_coefficient_mu 45.824
_exptl_absorpt_correction_T_max 0
_exptl_absorpt_correction_T_min 0
_exptl_absorpt_correction_type multi-scan
_exptl_absorpt_process_details 'REQAB, CrystalClear'
_exptl_crystal_colour colourless
_exptl_crystal_density_diffrn 6.334
_exptl_crystal_description plate
_exptl_crystal_F_000 1192
_exptl_crystal_size_max 0.20
_exptl_crystal_size_mid 0.20
_exptl_crystal_size_min 0.20
_refine_diff_density_max 10.005
_refine_diff_density_min -14.235
_refine_diff_density_rms 1.488
_refine_ls_extinction_coef 0.0069(11)
_refine_ls_extinction_expression Fc^*^=kFc[1+0.001xFc^2^\l^3^/sin(2\q)]^-1/4^
_refine_ls_extinction_method SHELXL
_refine_ls_goodness_of_fit_ref 1.079
_refine_ls_matrix_type full
_refine_ls_number_parameters 54
_refine_ls_number_reflns 813
_refine_ls_number_restraints 36
_refine_ls_restrained_S_all 1.066
_refine_ls_R_factor_all 0.0829
_refine_ls_R_factor_gt 0.0797
_refine_ls_shift/su_max 0.000
_refine_ls_shift/su_mean 0.000
_refine_ls_structure_factor_coef Fsqd
_refine_ls_weighting_details 'calc w=1/[\s^2^(Fo^2^)+(0.1951P)^2^+7.4296P] where P=(Fo^2^+2Fc^2^)/3'
_refine_ls_weighting_scheme calc
_refine_ls_wR_factor_gt 0.2327
_refine_ls_wR_factor_ref 0.2370
_reflns_number_gt 771
_reflns_number_total 813
_reflns_threshold_expression >2sigma(I)
_cod_data_source_file ic2019555_si_004_4.cif
_cod_data_source_block th-122c-1
_cod_original_cell_volume 755.6(3)
_cod_database_code 4326944

loop_
_symmetry_equiv_pos_as_xyz
'x, y, z'
'-x+1/2, -y, z+1/2'
'-x, y+1/2, -z'
'x+1/2, -y+1/2, -z+1/2'
'-x, -y, -z'
'x-1/2, y, -z-1/2'
'x, -y-1/2, z'
'-x-1/2, y-1/2, z-1/2'

loop_
_atom_site_label
_atom_site_type_symbol
_atom_site_fract_x
_atom_site_fract_y
_atom_site_fract_z
_atom_site_U_iso_or_equiv
_atom_site_adp_type
_atom_site_occupancy
_atom_site_symmetry_multiplicity
_atom_site_calc_flag
_atom_site_refinement_flags
Th1 Th 0.32503(6) 0.44883(5) 0.34817(7) 0.0012(6) Uiso 1 1 d .
Rb1 Rb 0.4662(3) 0.2500 0.8608(3) 0.0125(8) Uani 1 2 d SU
F1 F -0.0063(9) 0.5960(8) 0.0736(12) 0.0100(18) Uani 1 1 d U
F2 F 0.2862(11) 0.0935(8) 0.0333(12) 0.0116(18) Uani 1 1 d U
F3 F 0.2790(13) 0.6035(9) 0.1473(10) 0.0089(19) Uani 1 1 d U
F4 F 0.0625(10) 0.4202(8) 0.3044(15) 0.0082(16) Uani 1 1 d U
F5 F 0.3221(14) 0.2500 0.3386(18) 0.012(5) Uani 1 2 d SU

loop_
_atom_site_aniso_label
_atom_site_aniso_U_11
_atom_site_aniso_U_22
_atom_site_aniso_U_33
_atom_site_aniso_U_23
_atom_site_aniso_U_13
_atom_site_aniso_U_12
Rb1 0.0126(10) 0.0107(11) 0.0141(10) 0.000 0.0032(6) 0.000
F1 0.010(2) 0.010(2) 0.010(2) -0.0002(10) 0.0001(10) 0.0000(10)
F2 0.0118(19) 0.012(2) 0.011(2) 0.0001(10) 0.0000(10) -0.0003(10)
F3 0.009(2) 0.009(2) 0.009(2) 0.0003(10) -0.0001(10) 0.0001(10)
F4 0.0079(18) 0.0085(18) 0.0082(18) -0.0003(10) -0.0006(10) -0.0005(10)
F5 0.013(5) 0.012(5) 0.012(5) 0.000 -0.0002(10) 0.000

loop_
_atom_type_symbol
_atom_type_description
_atom_type_scat_dispersion_real
_atom_type_scat_dispersion_imag
_atom_type_scat_source
F F 0.0171 0.0103 'International Tables Vol C Tables 4.2.6.8 and 6.1.1.4'
Rb Rb -0.9393 2.9676 'International Tables Vol C Tables 4.2.6.8 and 6.1.1.4'
Th Th -7.2400 8.8979 'International Tables Vol C Tables 4.2.6.8 and 6.1.1.4'

loop_
_geom_angle_atom_site_label_1
_geom_angle_atom_site_label_2
_geom_angle_atom_site_label_3
_geom_angle
_geom_angle_site_symmetry_1
_geom_angle_site_symmetry_3
F2 Th1 F1 136.0(3) 7_565 2_565
F2 Th1 F5 75.9(4) 7_565 .
F1 Th1 F5 78.6(4) 2_565 .
F2 Th1 F3 63.4(3) 7_565 .
F1 Th1 F3 135.6(4) 2_565 .
F5 Th1 F3 138.9(4) . .
F2 Th1 F1 118.7(3) 7_565 6_656
F1 Th1 F1 64.3(4) 2_565 6_656
F5 Th1 F1 138.5(4) . 6_656
F3 Th1 F1 71.7(3) . 6_656
F2 Th1 F2 129.1(2) 7_565 8_666
F1 Th1 F2 93.7(3) 2_565 8_666
F5 Th1 F2 136.9(4) . 8_666
F3 Th1 F2 73.2(3) . 8_666
F1 Th1 F2 66.7(3) 6_656 8_666
F2 Th1 F4 72.4(4) 7_565 .
F1 Th1 F4 137.2(3) 2_565 .
F5 Th1 F4 81.0(4) . .
F3 Th1 F4 81.9(4) . .
F1 Th1 F4 139.3(3) 6_656 .
F2 Th1 F4 76.5(4) 8_666 .
F2 Th1 F4 70.2(4) 7_565 6_656
F1 Th1 F4 71.1(3) 2_565 6_656
F5 Th1 F4 81.7(4) . 6_656
F3 Th1 F4 89.1(4) . 6_656
F1 Th1 F4 69.7(3) 6_656 6_656
F2 Th1 F4 136.1(3) 8_666 6_656
F4 Th1 F4 141.5(2) . 6_656
F2 Th1 F3 138.2(3) 7_565 2_565
F1 Th1 F3 66.1(3) 2_565 2_565
F5 Th1 F3 76.5(4) . 2_565
F3 Th1 F3 132.23(16) . 2_565
F1 Th1 F3 102.8(3) 6_656 2_565
F2 Th1 F3 61.9(3) 8_666 2_565
F4 Th1 F3 72.8(4) . 2_565
F4 Th1 F3 134.8(4) 6_656 2_565
F2 Th1 Th1 135.0(2) 7_565 5_666
F1 Th1 Th1 32.3(2) 2_565 5_666
F5 Th1 Th1 109.1(3) . 5_666
F3 Th1 Th1 103.5(3) . 5_666
F1 Th1 Th1 32.0(2) 6_656 5_666
F2 Th1 Th1 78.6(2) 8_666 5_666
F4 Th1 Th1 151.8(3) . 5_666
F4 Th1 Th1 66.6(2) 6_656 5_666
F3 Th1 Th1 83.9(3) 2_565 5_666
F2 Th1 Th1 32.1(2) 7_565 2_564
F1 Th1 Th1 155.9(2) 2_565 2_564
F5 Th1 Th1 105.8(3) . 2_564
F3 Th1 Th1 33.3(2) . 2_564
F1 Th1 Th1 101.6(2) 6_656 2_564
F2 Th1 Th1 98.2(2) 8_666 2_564
F4 Th1 Th1 66.3(3) . 2_564
F4 Th1 Th1 86.0(3) 6_656 2_564
F3 Th1 Th1 137.9(3) 2_565 2_564
Th1 Th1 Th1 131.00(3) 5_666 2_564
F2 Th1 Th1 151.4(2) 7_565 2_565
F1 Th1 Th1 71.5(2) 2_565 2_565
F5 Th1 Th1 108.9(3) . 2_565
F3 Th1 Th1 104.7(2) . 2_565
F1 Th1 Th1 77.2(2) 6_656 2_565
F2 Th1 Th1 31.4(2) 8_666 2_565
F4 Th1 Th1 80.4(3) . 2_565
F4 Th1 Th1 137.9(2) 6_656 2_565
F3 Th1 Th1 32.5(3) 2_565 2_565
Th1 Th1 Th1 71.429(19) 5_666 2_565
Th1 Th1 Th1 126.58(3) 2_564 2_565
F2 Rb1 F2 84.9(4) 7_566 1_556
F2 Rb1 F1 148.6(3) 7_566 8_656
F2 Rb1 F1 88.1(3) 1_556 8_656
F2 Rb1 F1 88.1(3) 7_566 2_565
F2 Rb1 F1 148.6(3) 1_556 2_565
F1 Rb1 F1 82.2(4) 8_656 2_565
F2 Rb1 F3 93.7(3) 7_566 5_666
F2 Rb1 F3 152.0(3) 1_556 5_666
F1 Rb1 F3 106.3(3) 8_656 5_666
F1 Rb1 F3 58.9(2) 2_565 5_666
F2 Rb1 F3 152.0(3) 7_566 3_646
F2 Rb1 F3 93.7(3) 1_556 3_646
F1 Rb1 F3 58.9(2) 8_656 3_646
F1 Rb1 F3 106.3(3) 2_565 3_646
F3 Rb1 F3 74.7(4) 5_666 3_646
F2 Rb1 F3 100.5(3) 7_566 8_656
F2 Rb1 F3 56.5(2) 1_556 8_656
F1 Rb1 F3 51.2(3) 8_656 8_656
F1 Rb1 F3 95.1(2) 2_565 8_656
F3 Rb1 F3 150.07(13) 5_666 8_656
F3 Rb1 F3 101.9(3) 3_646 8_656
F2 Rb1 F3 56.5(2) 7_566 2_565
F2 Rb1 F3 100.5(3) 1_556 2_565
F1 Rb1 F3 95.1(2) 8_656 2_565
F1 Rb1 F3 51.2(3) 2_565 2_565
F3 Rb1 F3 101.9(3) 5_666 2_565
F3 Rb1 F3 150.07(13) 3_646 2_565
F3 Rb1 F3 66.0(4) 8_656 2_565
F2 Rb1 F4 53.4(3) 7_566 6_657
F2 Rb1 F4 103.8(3) 1_556 6_657
F1 Rb1 F4 157.2(3) 8_656 6_657
F1 Rb1 F4 96.2(3) 2_565 6_657
F3 Rb1 F4 55.2(2) 5_666 6_657
F3 Rb1 F4 100.4(3) 3_646 6_657
F3 Rb1 F4 151.0(3) 8_656 6_657
F3 Rb1 F4 101.5(3) 2_565 6_657
F2 Rb1 F4 103.8(3) 7_566 4_556
F2 Rb1 F4 53.4(3) 1_556 4_556
F1 Rb1 F4 96.2(3) 8_656 4_556
F1 Rb1 F4 157.2(3) 2_565 4_556
F3 Rb1 F4 100.4(3) 5_666 4_556
F3 Rb1 F4 55.2(2) 3_646 4_556
F3 Rb1 F4 101.5(3) 8_656 4_556
F3 Rb1 F4 151.0(3) 2_565 4_556
F4 Rb1 F4 76.6(4) 6_657 4_556
F2 Rb1 Th1 81.4(2) 7_566 5_666
F2 Rb1 Th1 166.2(2) 1_556 5_666
F1 Rb1 Th1 103.33(19) 8_656 5_666
F1 Rb1 Th1 30.55(18) 2_565 5_666
F3 Rb1 Th1 31.16(19) 5_666 5_666
F3 Rb1 Th1 98.8(2) 3_646 5_666
F3 Rb1 Th1 125.62(17) 8_656 5_666
F3 Rb1 Th1 71.2(2) 2_565 5_666
F4 Rb1 Th1 68.22(18) 6_657 5_666
F4 Rb1 Th1 131.18(18) 4_556 5_666
F2 Rb1 Th1 166.2(2) 7_566 3_646
F2 Rb1 Th1 81.4(2) 1_556 3_646
F1 Rb1 Th1 30.55(18) 8_656 3_646
F1 Rb1 Th1 103.33(19) 2_565 3_646
F3 Rb1 Th1 98.8(2) 5_666 3_646
F3 Rb1 Th1 31.16(19) 3_646 3_646
F3 Rb1 Th1 71.2(2) 8_656 3_646
F3 Rb1 Th1 125.62(17) 2_565 3_646
F4 Rb1 Th1 131.18(18) 6_657 3_646
F4 Rb1 Th1 68.22(18) 4_556 3_646
Th1 Rb1 Th1 112.33(6) 5_666 3_646
Th1 F1 Th1 115.7(4) 2_564 6_556
Th1 F1 Rb1 124.8(3) 2_564 2_564
Th1 F1 Rb1 112.9(3) 6_556 2_564
Th1 F2 Th1 116.5(4) 7_565 8_655
Th1 F2 Rb1 119.5(4) 7_565 1_554
Th1 F2 Rb1 118.5(3) 8_655 1_554
Th1 F3 Th1 114.1(4) . 2_564
Th1 F3 Rb1 110.1(4) . 5_666
Th1 F3 Rb1 116.2(3) 2_564 5_666
Th1 F3 Rb1 104.3(3) . 2_564
Th1 F3 Rb1 107.6(4) 2_564 2_564
Rb1 F3 Rb1 103.0(3) 5_666 2_564
Th1 F4 Th1 154.5(5) . 6_556
Th1 F4 Rb1 104.5(3) . 6_557
Th1 F4 Rb1 101.0(3) 6_556 6_557
Th1 F5 Th1 176.4(7) . 7_565

loop_
_geom_bond_atom_site_label_1
_geom_bond_atom_site_label_2
_geom_bond_distance
_geom_bond_site_symmetry_2
Th1 F2 2.338(9) 7_565
Th1 F1 2.346(9) 2_565
Th1 F5 2.3531(9) .
Th1 F3 2.364(10) .
Th1 F1 2.367(9) 6_656
Th1 F2 2.381(9) 8_666
Th1 F4 2.385(9) .
Th1 F4 2.406(9) 6_656
Th1 F3 2.417(8) 2_565
Rb1 F2 2.744(10) 7_566
Rb1 F2 2.744(10) 1_556
Rb1 F1 2.772(9) 8_656
Rb1 F1 2.772(9) 2_565
Rb1 F3 2.857(12) 5_666
Rb1 F3 2.857(12) 3_646
Rb1 F3 3.182(10) 8_656
Rb1 F3 3.182(10) 2_565
Rb1 F4 3.248(10) 6_657
Rb1 F4 3.248(10) 4_556
F1 Th1 2.346(8) 2_564
F1 Th1 2.367(9) 6_556
F1 Rb1 2.772(9) 2_564
F2 Th1 2.338(9) 7_565
F2 Th1 2.381(9) 8_655
F2 Rb1 2.744(10) 1_554
F3 Th1 2.417(8) 2_564
F3 Rb1 2.857(12) 5_666
F3 Rb1 3.182(10) 2_564
F4 Th1 2.406(9) 6_556
F4 Rb1 3.248(10) 6_557
F5 Th1 2.3531(9) 7_565
